data_8102411
loop_
_publ_author_name
'Richard J. Staples'
'Julian A. Gingold'

_publ_section_title
;
 Crystal structure of isopropyl-N-(3-chlorophenyl)carbamate,
 C10H12ClNO2, Chloropropham
;
_journal_issue 1
_journal_name_full 'Zeitschrift f\"ur Kristallographie - New Crystal Structures'
_journal_page_first 121
_journal_volume 224
_journal_year 2009
_chemical_compound_source 'Purchased from Aldrich'
_chemical_formula_moiety 'C10 H12 Cl N O2'
_chemical_formula_sum 'C10 H12 Cl N O2'
_chemical_formula_weight 213.66
_chemical_name_common Chloropropham
_chemical_name_systematic Isopropyl-N-(3-chlorophenyl)carbamate
_space_group_IT_number 61
_symmetry_cell_setting orthorhombic
_symmetry_space_group_name_Hall '-P 2ac 2ab'
_symmetry_space_group_name_H-M 'P b c a'
_atom_sites_solution_hydrogens difmap
_atom_sites_solution_primary direct
_atom_sites_solution_secondary difmap
_audit_creation_method SHELXL-97
_cell_angle_alpha 90.00
_cell_angle_beta 90.00
_cell_angle_gamma 90.00
_cell_formula_units_Z 24
_cell_length_a 20.935(5)
_cell_length_b 13.964(3)
_cell_length_c 22.386(5)
_cell_measurement_reflns_used 5419
_cell_measurement_temperature 193(2)
_cell_measurement_theta_max 25.17
_cell_measurement_theta_min 2.43
_cell_volume 6544(3)
_computing_cell_refinement 'Bruker (1997) SMART V5.054[12]'
_computing_data_collection 'Bruker (1997) SMART V5.054[12]'
_computing_data_reduction 'Bruker (2003) SAINT V6.25[13]'
_computing_molecular_graphics 'Bruker (2000) SHELXTL V6.14[14]'
_computing_publication_material 'Bruker (2000) SHELXTL V6.14[14]'
_computing_structure_refinement 'SHELXL-97 (Sheldrick, 1997)[14]'
_computing_structure_solution 'SHELXS-97 (Sheldrick, 1997)[14]'
_diffrn_ambient_temperature 193(2)
_diffrn_detector_area_resol_mean 836.6
_diffrn_measured_fraction_theta_full 0.998
_diffrn_measured_fraction_theta_max 0.998
_diffrn_measurement_device_type 'Bruker CCD'
_diffrn_measurement_method '\w, 0.3 deg'
_diffrn_radiation_monochromator graphite
_diffrn_radiation_source 'normal-focus sealed tube'
_diffrn_radiation_type MoK\a
_diffrn_radiation_wavelength 0.71073
_diffrn_reflns_av_R_equivalents 0.0455
_diffrn_reflns_av_sigmaI/netI 0.0323
_diffrn_reflns_limit_h_max 27
_diffrn_reflns_limit_h_min -27
_diffrn_reflns_limit_k_max 18
_diffrn_reflns_limit_k_min -18
_diffrn_reflns_limit_l_max 28
_diffrn_reflns_limit_l_min -29
_diffrn_reflns_number 51968
_diffrn_reflns_theta_full 28.33
_diffrn_reflns_theta_max 28.33
_diffrn_reflns_theta_min 1.82
_diffrn_standards_decay_% 0
_diffrn_standards_interval_count 0
_diffrn_standards_number 0
_exptl_absorpt_coefficient_mu 0.325
_exptl_absorpt_correction_type none
_exptl_crystal_colour colourless
_exptl_crystal_density_diffrn 1.301
_exptl_crystal_density_method 'not measured'
_exptl_crystal_description Chunk
_exptl_crystal_F_000 2688
_exptl_crystal_recrystallization_method 'Sublimation under mild conditions.'
_exptl_crystal_size_max 0.18
_exptl_crystal_size_mid 0.15
_exptl_crystal_size_min 0.12
_refine_diff_density_max 0.420
_refine_diff_density_min -0.489
_refine_diff_density_rms 0.040
_refine_ls_extinction_method none
_refine_ls_goodness_of_fit_ref 0.962
_refine_ls_hydrogen_treatment refall
_refine_ls_matrix_type full
_refine_ls_number_parameters 523
_refine_ls_number_reflns 8138
_refine_ls_number_restraints 0
_refine_ls_restrained_S_all 0.962
_refine_ls_R_factor_all 0.0629
_refine_ls_R_factor_gt 0.0407
_refine_ls_shift/su_max 0.003
_refine_ls_shift/su_mean 0.000
_refine_ls_structure_factor_coef Fsqd
_refine_ls_weighting_details 'calc w=1/[\s^2^(Fo^2^)+(0.0590P)^2^+0.0000P] where P=(Fo^2^+2Fc^2^)/3'
_refine_ls_weighting_scheme calc
_refine_ls_wR_factor_gt 0.0972
_refine_ls_wR_factor_ref 0.1057
_reflns_number_gt 5568
_reflns_number_total 8138
_reflns_threshold_expression >2sigma(I)
_cod_data_source_file 1267-2514.cff
_cod_data_source_block HU21
_cod_original_sg_symbol_H-M Pbca
_cod_database_code 8102411

loop_
_symmetry_equiv_pos_as_xyz
'x, y, z'
'-x+1/2, -y, z+1/2'
'-x, y+1/2, -z+1/2'
'x+1/2, -y+1/2, -z'
'-x, -y, -z'
'x-1/2, y, -z-1/2'
'x, -y-1/2, z-1/2'
'-x-1/2, y-1/2, z'

loop_
_atom_site_label
_atom_site_type_symbol
_atom_site_fract_x
_atom_site_fract_y
_atom_site_fract_z
_atom_site_U_iso_or_equiv
_atom_site_adp_type
_atom_site_occupancy
_atom_site_symmetry_multiplicity
_atom_site_calc_flag
_atom_site_refinement_flags
_atom_site_disorder_assembly
_atom_site_disorder_group
Cl1A Cl 0.48396(2) -0.07549(4) 0.67058(2) 0.06643(15) Uani 1 1 d . . .
O1A O 0.17389(5) -0.00673(7) 0.76921(4) 0.0424(3) Uani 1 1 d . . .
O2A O 0.14724(5) 0.03427(8) 0.67459(4) 0.0425(3) Uani 1 1 d . . .
N1A N 0.24752(6) -0.00313(9) 0.69330(6) 0.0357(3) Uani 1 1 d . . .
H1A H 0.2508(7) 0.0117(11) 0.6597(8) 0.038(5) Uiso 1 1 d . . .
C1A C 0.18869(7) 0.00729(10) 0.71725(6) 0.0355(3) Uani 1 1 d . . .
C2A C 0.30306(7) -0.03587(10) 0.72211(6) 0.0351(3) Uani 1 1 d . . .
C3A C 0.35871(7) -0.03899(11) 0.68786(7) 0.0369(3) Uani 1 1 d . . .
H2A H 0.3583(8) -0.0177(11) 0.6486(8) 0.042(4) Uiso 1 1 d . . .
C4A C 0.41454(8) -0.07167(11) 0.71350(7) 0.0431(4) Uani 1 1 d . . .
C5A C 0.41725(9) -0.10216(13) 0.77213(8) 0.0508(4) Uani 1 1 d . . .
H3A H 0.4575(8) -0.1248(11) 0.7886(8) 0.049(5) Uiso 1 1 d . . .
C6A C 0.36190(9) -0.09915(13) 0.80544(8) 0.0544(5) Uani 1 1 d . . .
H4A H 0.3640(8) -0.1227(13) 0.8465(9) 0.056(5) Uiso 1 1 d . . .
C7A C 0.30497(9) -0.06614(12) 0.78164(7) 0.0459(4) Uani 1 1 d . . .
H5A H 0.2678(8) -0.0633(11) 0.8043(7) 0.041(4) Uiso 1 1 d . . .
C8A C 0.08097(8) 0.04986(13) 0.69342(8) 0.0514(4) Uani 1 1 d . . .
H6A H 0.0737(8) 0.0025(13) 0.7233(8) 0.055(5) Uiso 1 1 d . . .
C9A C 0.07451(13) 0.14934(19) 0.71801(12) 0.0749(7) Uani 1 1 d . . .
H7A H 0.0308(12) 0.1627(17) 0.7291(11) 0.095(8) Uiso 1 1 d . . .
H8A H 0.0847(13) 0.198(2) 0.6898(13) 0.113(10) Uiso 1 1 d . . .
H9A H 0.1017(12) 0.1611(19) 0.7543(13) 0.111(10) Uiso 1 1 d . . .
C10A C 0.04123(10) 0.0312(2) 0.63886(10) 0.0653(6) Uani 1 1 d . . .
H11A H -0.0035(10) 0.0378(13) 0.6474(9) 0.067(6) Uiso 1 1 d . . .
H10A H 0.0533(10) 0.0776(15) 0.6092(9) 0.072(6) Uiso 1 1 d . . .
H12A H 0.0471(10) -0.0335(16) 0.6248(9) 0.075(7) Uiso 1 1 d . . .
Cl1B Cl 0.48511(2) 0.21788(5) 0.64008(3) 0.08243(19) Uani 1 1 d . . .
O1B O 0.27990(5) 0.06521(7) 0.57355(4) 0.0403(2) Uani 1 1 d . . .
O2B O 0.22144(5) 0.05521(7) 0.48840(4) 0.0412(2) Uani 1 1 d . . .
N1B N 0.31141(6) 0.13476(9) 0.48574(6) 0.0384(3) Uani 1 1 d . . .
H1B H 0.2982(8) 0.1419(11) 0.4506(8) 0.043(5) Uiso 1 1 d . . .
C1B C 0.27176(7) 0.08294(10) 0.52092(6) 0.0339(3) Uani 1 1 d . . .
C2B C 0.37069(7) 0.17421(10) 0.50067(7) 0.0378(3) Uani 1 1 d . . .
C3B C 0.39553(7) 0.17465(11) 0.55810(8) 0.0411(4) Uani 1 1 d . . .
H2B H 0.3723(8) 0.1455(11) 0.5897(7) 0.042(4) Uiso 1 1 d . . .
C4B C 0.45378(8) 0.21818(12) 0.56796(9) 0.0528(4) Uani 1 1 d . . .
C5B C 0.48784(9) 0.26141(14) 0.52275(13) 0.0669(6) Uani 1 1 d . . .
H3B H 0.5275(9) 0.2922(14) 0.5333(8) 0.065(6) Uiso 1 1 d . . .
C6B C 0.46308(10) 0.25911(14) 0.46604(13) 0.0707(7) Uani 1 1 d . . .
H4B H 0.4841(10) 0.2863(15) 0.4343(10) 0.072(6) Uiso 1 1 d . . .
C7B C 0.40515(9) 0.21581(13) 0.45409(10) 0.0539(5) Uani 1 1 d . . .
H5B H 0.3883(9) 0.2124(13) 0.4163(8) 0.054(5) Uiso 1 1 d . . .
C8B C 0.16964(7) 0.00626(11) 0.51999(7) 0.0415(3) Uani 1 1 d . . .
H6B H 0.1640(7) 0.0401(10) 0.5571(7) 0.032(4) Uiso 1 1 d . . .
C9B C 0.11236(10) 0.01719(18) 0.47935(11) 0.0633(5) Uani 1 1 d . . .
H8B H 0.0713(11) -0.0110(16) 0.4978(9) 0.087(7) Uiso 1 1 d . . .
H9B H 0.1213(10) -0.0151(16) 0.4420(11) 0.087(7) Uiso 1 1 d . . .
H7B H 0.1046(10) 0.0859(16) 0.4736(10) 0.079(7) Uiso 1 1 d . . .
C10B C 0.18690(10) -0.09608(13) 0.53186(11) 0.0582(5) Uani 1 1 d . . .
H12B H 0.2280(9) -0.0999(13) 0.5556(8) 0.062(5) Uiso 1 1 d . . .
H10B H 0.1939(10) -0.1275(15) 0.4948(10) 0.073(6) Uiso 1 1 d . . .
H11B H 0.1521(10) -0.1251(15) 0.5515(9) 0.071(6) Uiso 1 1 d . . .
Cl1C Cl 0.15258(3) 0.26048(3) 0.574885(19) 0.06125(14) Uani 1 1 d . . .
O1C O 0.26625(5) 0.23374(8) 0.37705(5) 0.0451(3) Uani 1 1 d . . .
O2C O 0.26572(5) 0.31137(7) 0.28823(4) 0.0449(3) Uani 1 1 d . . .
N1C N 0.19753(7) 0.35690(10) 0.35682(6) 0.0439(3) Uani 1 1 d . . .
H1C H 0.1887(8) 0.3971(12) 0.3309(7) 0.042(5) Uiso 1 1 d . . .
C1C C 0.24521(7) 0.29515(11) 0.34420(6) 0.0370(3) Uani 1 1 d . . .
C2C C 0.16330(7) 0.36775(10) 0.41044(6) 0.0357(3) Uani 1 1 d . . .
C3C C 0.17320(8) 0.31113(11) 0.46052(7) 0.0388(3) Uani 1 1 d . . .
H2C H 0.2037(8) 0.2624(11) 0.4606(7) 0.043(4) Uiso 1 1 d . . .
C4C C 0.13846(8) 0.33103(11) 0.51180(6) 0.0405(3) Uani 1 1 d . . .
C5C C 0.09404(8) 0.40275(12) 0.51452(7) 0.0443(4) Uani 1 1 d . . .
H3C H 0.0718(8) 0.4136(11) 0.5495(8) 0.048(5) Uiso 1 1 d . . .
C6C C 0.08337(8) 0.45607(12) 0.46363(8) 0.0450(4) Uani 1 1 d . . .
H4C H 0.0515(8) 0.5044(13) 0.4644(7) 0.051(5) Uiso 1 1 d . . .
C7C C 0.11745(8) 0.43977(11) 0.41219(7) 0.0415(4) Uani 1 1 d . . .
H5C H 0.1094(8) 0.4769(12) 0.3787(8) 0.047(5) Uiso 1 1 d . . .
C8C C 0.31970(9) 0.25461(12) 0.26706(7) 0.0465(4) Uani 1 1 d . . .
H6C H 0.3167(7) 0.1915(12) 0.2859(7) 0.046(4) Uiso 1 1 d . . .
C9C C 0.31007(13) 0.24602(15) 0.20049(9) 0.0592(5) Uani 1 1 d . . .
H9C H 0.2678(10) 0.2189(13) 0.1906(8) 0.057(5) Uiso 1 1 d . . .
H8C H 0.3117(9) 0.3075(15) 0.1815(8) 0.059(5) Uiso 1 1 d . . .
H7C H 0.3436(10) 0.2084(16) 0.1836(9) 0.072(6) Uiso 1 1 d . . .
C10C C 0.38084(10) 0.30377(16) 0.28438(11) 0.0597(5) Uani 1 1 d . . .
H11C H 0.4162(10) 0.2677(14) 0.2701(9) 0.068(6) Uiso 1 1 d . . .
H12C H 0.3807(10) 0.3155(15) 0.3273(10) 0.073(6) Uiso 1 1 d . . .
H10C H 0.3849(10) 0.3625(16) 0.2633(10) 0.077(6) Uiso 1 1 d . . .

loop_
_atom_site_aniso_label
_atom_site_aniso_U_11
_atom_site_aniso_U_22
_atom_site_aniso_U_33
_atom_site_aniso_U_23
_atom_site_aniso_U_13
_atom_site_aniso_U_12
Cl1A 0.0426(2) 0.1016(4) 0.0551(3) -0.0034(3) -0.00769(19) 0.0129(2)
O1A 0.0550(7) 0.0416(6) 0.0307(6) -0.0002(4) 0.0077(5) -0.0040(5)
O2A 0.0385(6) 0.0535(6) 0.0354(6) 0.0073(5) 0.0064(4) 0.0081(5)
N1A 0.0400(7) 0.0419(7) 0.0252(6) 0.0038(5) 0.0002(5) 0.0003(5)
C1A 0.0467(8) 0.0285(7) 0.0314(7) -0.0017(6) 0.0027(6) -0.0030(6)
C2A 0.0446(8) 0.0306(7) 0.0301(7) -0.0013(6) -0.0061(6) -0.0035(6)
C3A 0.0443(8) 0.0383(8) 0.0280(7) -0.0013(6) -0.0068(6) -0.0007(6)
C4A 0.0454(8) 0.0433(9) 0.0406(8) -0.0059(7) -0.0074(7) 0.0013(7)
C5A 0.0552(10) 0.0494(10) 0.0479(10) 0.0031(8) -0.0224(8) 0.0009(8)
C6A 0.0691(12) 0.0577(11) 0.0365(9) 0.0117(8) -0.0165(8) -0.0075(9)
C7A 0.0532(10) 0.0515(10) 0.0331(8) 0.0060(7) -0.0037(7) -0.0077(8)
C8A 0.0407(9) 0.0632(11) 0.0505(10) 0.0162(9) 0.0155(7) 0.0089(8)
C9A 0.0738(15) 0.0798(16) 0.0711(15) 0.0008(13) 0.0195(13) 0.0308(13)
C10A 0.0413(10) 0.0865(17) 0.0681(13) 0.0176(13) 0.0042(9) 0.0043(11)
Cl1B 0.0511(3) 0.1053(4) 0.0908(4) -0.0463(3) -0.0145(3) -0.0029(3)
O1B 0.0415(6) 0.0484(6) 0.0312(5) 0.0094(5) -0.0005(4) -0.0054(5)
O2B 0.0411(6) 0.0479(6) 0.0347(5) 0.0027(5) -0.0018(4) -0.0062(5)
N1B 0.0407(7) 0.0437(7) 0.0308(7) 0.0086(6) 0.0019(5) 0.0007(6)
C1B 0.0360(7) 0.0320(7) 0.0338(8) 0.0020(6) 0.0019(6) 0.0026(6)
C2B 0.0354(7) 0.0296(7) 0.0484(9) 0.0035(6) 0.0086(6) 0.0048(6)
C3B 0.0378(8) 0.0356(8) 0.0499(10) -0.0068(7) 0.0064(7) 0.0004(7)
C4B 0.0382(9) 0.0426(9) 0.0775(13) -0.0193(9) 0.0021(8) 0.0028(7)
C5B 0.0382(10) 0.0485(11) 0.114(2) -0.0058(11) 0.0101(11) -0.0056(8)
C6B 0.0483(11) 0.0550(12) 0.1089(19) 0.0260(12) 0.0298(12) -0.0001(9)
C7B 0.0458(10) 0.0506(10) 0.0653(13) 0.0203(9) 0.0163(9) 0.0068(8)
C8B 0.0367(8) 0.0433(9) 0.0444(9) -0.0030(7) 0.0026(7) -0.0045(7)
C9B 0.0476(11) 0.0722(14) 0.0701(14) -0.0001(12) -0.0121(10) -0.0034(10)
C10B 0.0561(12) 0.0420(10) 0.0765(14) 0.0005(10) 0.0019(11) -0.0067(9)
Cl1C 0.0846(3) 0.0652(3) 0.0339(2) 0.00888(19) 0.0141(2) 0.0062(2)
O1C 0.0539(7) 0.0477(6) 0.0337(6) 0.0086(5) 0.0054(5) 0.0106(5)
O2C 0.0591(7) 0.0438(6) 0.0318(5) 0.0072(5) 0.0119(5) 0.0098(5)
N1C 0.0551(8) 0.0470(8) 0.0295(7) 0.0089(6) 0.0052(6) 0.0138(7)
C1C 0.0431(8) 0.0390(8) 0.0290(7) 0.0015(6) 0.0027(6) -0.0017(7)
C2C 0.0386(7) 0.0381(8) 0.0306(7) -0.0019(6) 0.0013(6) -0.0030(6)
C3C 0.0431(8) 0.0400(8) 0.0334(8) 0.0002(6) 0.0029(6) 0.0017(7)
C4C 0.0483(9) 0.0425(8) 0.0308(8) -0.0001(6) 0.0039(6) -0.0087(7)
C5C 0.0464(9) 0.0451(9) 0.0413(9) -0.0105(7) 0.0123(7) -0.0065(7)
C6C 0.0422(9) 0.0406(9) 0.0523(10) -0.0059(8) 0.0052(7) 0.0018(7)
C7C 0.0439(8) 0.0396(8) 0.0410(9) 0.0018(7) -0.0013(7) 0.0003(7)
C8C 0.0604(11) 0.0365(9) 0.0428(9) 0.0061(7) 0.0173(8) 0.0076(8)
C9C 0.0846(16) 0.0492(11) 0.0438(10) -0.0017(9) 0.0214(10) 0.0009(11)
C10C 0.0584(12) 0.0590(12) 0.0617(13) 0.0144(10) 0.0116(10) 0.0011(10)

loop_
_atom_type_symbol
_atom_type_description
_atom_type_scat_dispersion_real
_atom_type_scat_dispersion_imag
_atom_type_scat_source
C C 0.0033 0.0016 'International Tables Vol C Tables 4.2.6.8 and 6.1.1.4'
H H 0.0000 0.0000 'International Tables Vol C Tables 4.2.6.8 and 6.1.1.4'
N N 0.0061 0.0033 'International Tables Vol C Tables 4.2.6.8 and 6.1.1.4'
O O 0.0106 0.0060 'International Tables Vol C Tables 4.2.6.8 and 6.1.1.4'
Cl Cl 0.1484 0.1585 'International Tables Vol C Tables 4.2.6.8 and 6.1.1.4'

loop_
_geom_angle_atom_site_label_1
_geom_angle_atom_site_label_2
_geom_angle_atom_site_label_3
_geom_angle
_geom_angle_site_symmetry_1
_geom_angle_site_symmetry_3
_geom_angle_publ_flag
C1A O2A C8A 116.62(12) . . ?
C1A N1A C2A 127.37(13) . . ?
C1A N1A H1A 115.6(12) . . ?
C2A N1A H1A 117.0(12) . . ?
O1A C1A O2A 123.96(14) . . ?
O1A C1A N1A 126.34(14) . . ?
O2A C1A N1A 109.68(12) . . ?
C3A C2A C7A 119.35(14) . . ?
C3A C2A N1A 116.67(13) . . ?
C7A C2A N1A 123.97(14) . . ?
C4A C3A C2A 119.28(14) . . ?
C4A C3A H2A 120.5(10) . . ?
C2A C3A H2A 120.2(10) . . ?
C3A C4A C5A 122.15(16) . . ?
C3A C4A Cl1A 119.15(12) . . ?
C5A C4A Cl1A 118.70(13) . . ?
C6A C5A C4A 118.05(16) . . ?
C6A C5A H3A 122.3(10) . . ?
C4A C5A H3A 119.7(10) . . ?
C5A C6A C7A 121.70(16) . . ?
C5A C6A H4A 117.4(11) . . ?
C7A C6A H4A 120.9(11) . . ?
C6A C7A C2A 119.47(17) . . ?
C6A C7A H5A 121.7(10) . . ?
C2A C7A H5A 118.8(10) . . ?
O2A C8A C9A 109.16(17) . . ?
O2A C8A C10A 105.35(14) . . ?
C9A C8A C10A 114.17(19) . . ?
O2A C8A H6A 104.5(10) . . ?
C9A C8A H6A 111.8(10) . . ?
C10A C8A H6A 111.2(11) . . ?
C8A C9A H7A 111.0(15) . . ?
C8A C9A H8A 113.2(17) . . ?
H7A C9A H8A 104(2) . . ?
C8A C9A H9A 113.3(15) . . ?
H7A C9A H9A 107(2) . . ?
H8A C9A H9A 107(2) . . ?
C8A C10A H11A 111.3(12) . . ?
C8A C10A H10A 107.4(12) . . ?
H11A C10A H10A 109.2(17) . . ?
C8A C10A H12A 110.9(13) . . ?
H11A C10A H12A 106.2(17) . . ?
H10A C10A H12A 111.9(17) . . ?
C1B O2B C8B 117.10(11) . . ?
C1B N1B C2B 128.00(13) . . ?
C1B N1B H1B 113.9(11) . . ?
C2B N1B H1B 118.0(11) . . ?
O1B C1B O2B 125.37(13) . . ?
O1B C1B N1B 125.91(14) . . ?
O2B C1B N1B 108.72(12) . . ?
C3B C2B C7B 119.82(16) . . ?
C3B C2B N1B 123.79(13) . . ?
C7B C2B N1B 116.39(16) . . ?
C4B C3B C2B 118.78(16) . . ?
C4B C3B H2B 121.4(10) . . ?
C2B C3B H2B 119.8(10) . . ?
C5B C4B C3B 122.20(19) . . ?
C5B C4B Cl1B 119.14(16) . . ?
C3B C4B Cl1B 118.66(15) . . ?
C6B C5B C4B 118.31(19) . . ?
C6B C5B H3B 124.2(12) . . ?
C4B C5B H3B 117.5(12) . . ?
C5B C6B C7B 121.4(2) . . ?
C5B C6B H4B 121.7(13) . . ?
C7B C6B H4B 116.9(14) . . ?
C6B C7B C2B 119.4(2) . . ?
C6B C7B H5B 122.6(12) . . ?
C2B C7B H5B 118.0(12) . . ?
O2B C8B C10B 110.63(14) . . ?
O2B C8B C9B 104.45(14) . . ?
C10B C8B C9B 113.21(17) . . ?
O2B C8B H6B 106.2(8) . . ?
C10B C8B H6B 110.2(9) . . ?
C9B C8B H6B 111.8(9) . . ?
C8B C9B H8B 112.4(12) . . ?
C8B C9B H9B 108.6(13) . . ?
H8B C9B H9B 109.2(17) . . ?
C8B C9B H7B 108.0(13) . . ?
H8B C9B H7B 106.8(18) . . ?
H9B C9B H7B 111.9(19) . . ?
C8B C10B H12B 110.4(10) . . ?
C8B C10B H10B 108.8(13) . . ?
H12B C10B H10B 107.6(17) . . ?
C8B C10B H11B 107.9(12) . . ?
H12B C10B H11B 113.0(16) . . ?
H10B C10B H11B 109.1(18) . . ?
C1C O2C C8C 117.30(12) . . ?
C1C N1C C2C 128.66(13) . . ?
C1C N1C H1C 116.9(11) . . ?
C2C N1C H1C 114.2(11) . . ?
O1C C1C O2C 124.65(14) . . ?
O1C C1C N1C 126.43(14) . . ?
O2C C1C N1C 108.90(12) . . ?
C3C C2C C7C 119.49(14) . . ?
C3C C2C N1C 123.53(14) . . ?
C7C C2C N1C 116.98(13) . . ?
C4C C3C C2C 118.44(15) . . ?
C4C C3C H2C 120.2(10) . . ?
C2C C3C H2C 121.3(10) . . ?
C5C C4C C3C 122.68(15) . . ?
C5C C4C Cl1C 119.46(12) . . ?
C3C C4C Cl1C 117.86(12) . . ?
C4C C5C C6C 117.93(15) . . ?
C4C C5C H3C 120.1(10) . . ?
C6C C5C H3C 122.0(10) . . ?
C7C C6C C5C 121.26(16) . . ?
C7C C6C H4C 119.9(10) . . ?
C5C C6C H4C 118.8(10) . . ?
C6C C7C C2C 120.13(15) . . ?
C6C C7C H5C 119.3(10) . . ?
C2C C7C H5C 120.5(10) . . ?
O2C C8C C10C 109.12(15) . . ?
O2C C8C C9C 105.10(15) . . ?
C10C C8C C9C 113.89(17) . . ?
O2C C8C H6C 107.4(9) . . ?
C10C C8C H6C 110.8(9) . . ?
C9C C8C H6C 110.2(10) . . ?
C8C C9C H9C 111.8(11) . . ?
C8C C9C H8C 111.2(11) . . ?
H9C C9C H8C 106.1(16) . . ?
C8C C9C H7C 109.7(12) . . ?
H9C C9C H7C 111.0(16) . . ?
H8C C9C H7C 106.9(17) . . ?
C8C C10C H11C 109.6(12) . . ?
C8C C10C H12C 109.2(12) . . ?
H11C C10C H12C 115.0(18) . . ?
C8C C10C H10C 110.1(13) . . ?
H11C C10C H10C 102.7(17) . . ?
H12C C10C H10C 110.2(18) . . ?

loop_
_geom_bond_atom_site_label_1
_geom_bond_atom_site_label_2
_geom_bond_distance
_geom_bond_site_symmetry_2
_geom_bond_publ_flag
Cl1A C4A 1.7431(17) . ?
O1A C1A 1.2196(16) . ?
O2A C1A 1.3442(18) . ?
O2A C8A 1.4664(19) . ?
N1A C1A 1.3510(19) . ?
N1A C2A 1.4060(19) . ?
N1A H1A 0.783(17) . ?
C2A C3A 1.395(2) . ?
C2A C7A 1.399(2) . ?
C3A C4A 1.380(2) . ?
C3A H2A 0.928(17) . ?
C4A C5A 1.381(2) . ?
C5A C6A 1.379(3) . ?
C5A H3A 0.973(17) . ?
C6A C7A 1.385(2) . ?
C6A H4A 0.977(19) . ?
C7A H5A 0.930(16) . ?
C8A C9A 1.500(3) . ?
C8A C10A 1.500(3) . ?
C8A H6A 0.952(18) . ?
C9A H7A 0.97(3) . ?
C9A H8A 0.95(3) . ?
C9A H9A 1.00(3) . ?
C10A H11A 0.96(2) . ?
C10A H10A 0.96(2) . ?
C10A H12A 0.96(2) . ?
Cl1B C4B 1.743(2) . ?
O1B C1B 1.2158(16) . ?
O2B C1B 1.3377(17) . ?
O2B C8B 1.4642(18) . ?
N1B C1B 1.3539(18) . ?
N1B C2B 1.398(2) . ?
N1B H1B 0.841(17) . ?
C2B C3B 1.387(2) . ?
C2B C7B 1.395(2) . ?
C3B C4B 1.380(2) . ?
C3B H2B 0.951(16) . ?
C4B C5B 1.377(3) . ?
C5B C6B 1.372(3) . ?
C5B H3B 0.96(2) . ?
C6B C7B 1.381(3) . ?
C6B H4B 0.92(2) . ?
C7B H5B 0.918(18) . ?
C8B C10B 1.498(3) . ?
C8B C9B 1.513(2) . ?
C8B H6B 0.963(15) . ?
C9B H8B 1.03(2) . ?
C9B H9B 0.97(2) . ?
C9B H7B 0.98(2) . ?
C10B H12B 1.01(2) . ?
C10B H10B 0.95(2) . ?
C10B H11B 0.94(2) . ?
Cl1C C4C 1.7471(16) . ?
O1C C1C 1.2125(17) . ?
O2C C1C 1.3438(17) . ?
O2C C8C 1.4593(19) . ?
N1C C1C 1.3491(19) . ?
N1C C2C 1.4061(19) . ?
N1C H1C 0.828(17) . ?
C2C C3C 1.387(2) . ?
C2C C7C 1.391(2) . ?
C3C C4C 1.387(2) . ?
C3C H2C 0.933(16) . ?
C4C C5C 1.368(2) . ?
C5C C6C 1.379(2) . ?
C5C H3C 0.924(17) . ?
C6C C7C 1.374(2) . ?
C6C H4C 0.949(18) . ?
C7C H5C 0.926(17) . ?
C8C C10C 1.503(3) . ?
C8C C9C 1.509(3) . ?
C8C H6C 0.979(17) . ?
C9C H9C 0.99(2) . ?
C9C H8C 0.96(2) . ?
C9C H7C 0.96(2) . ?
C10C H11C 0.95(2) . ?
C10C H12C 0.98(2) . ?
C10C H10C 0.95(2) . ?

loop_
_geom_hbond_atom_site_label_D
_geom_hbond_atom_site_label_H
_geom_hbond_atom_site_label_A
_geom_hbond_distance_DH
_geom_hbond_distance_HA
_geom_hbond_distance_DA
_geom_hbond_angle_DHA
_geom_hbond_site_symmetry_A
N1A H1A O1B 0.783(17) 2.156(17) 2.9253(17) 167.2(16) .
N1B H1B O1C 0.841(17) 2.190(17) 2.9535(17) 150.9(15) .
N1C H1C O1A 0.828(17) 2.085(18) 2.9100(18) 174.3(16) 7_565

loop_
_geom_torsion_atom_site_label_1
_geom_torsion_atom_site_label_2
_geom_torsion_atom_site_label_3
_geom_torsion_atom_site_label_4
_geom_torsion
_geom_torsion_site_symmetry_1
_geom_torsion_site_symmetry_2
_geom_torsion_site_symmetry_3
_geom_torsion_site_symmetry_4
_geom_torsion_publ_flag
C8A O2A C1A O1A 1.8(2) . . . . ?
C8A O2A C1A N1A -179.32(13) . . . . ?
C2A N1A C1A O1A 2.9(2) . . . . ?
C2A N1A C1A O2A -175.91(13) . . . . ?
C1A N1A C2A C3A -179.05(13) . . . . ?
C1A N1A C2A C7A 2.0(2) . . . . ?
C7A C2A C3A C4A -0.2(2) . . . . ?
N1A C2A C3A C4A -179.17(13) . . . . ?
C2A C3A C4A C5A 0.4(2) . . . . ?
C2A C3A C4A Cl1A 179.99(11) . . . . ?
C3A C4A C5A C6A -0.1(2) . . . . ?
Cl1A C4A C5A C6A -179.71(14) . . . . ?
C4A C5A C6A C7A -0.4(3) . . . . ?
C5A C6A C7A C2A 0.7(3) . . . . ?
C3A C2A C7A C6A -0.4(2) . . . . ?
N1A C2A C7A C6A 178.58(15) . . . . ?
C1A O2A C8A C9A 83.88(19) . . . . ?
C1A O2A C8A C10A -153.11(16) . . . . ?
C8B O2B C1B O1B 5.3(2) . . . . ?
C8B O2B C1B N1B -174.00(12) . . . . ?
C2B N1B C1B O1B 3.6(2) . . . . ?
C2B N1B C1B O2B -177.11(13) . . . . ?
C1B N1B C2B C3B -7.5(2) . . . . ?
C1B N1B C2B C7B 173.28(15) . . . . ?
C7B C2B C3B C4B 1.2(2) . . . . ?
N1B C2B C3B C4B -178.09(14) . . . . ?
C2B C3B C4B C5B 0.2(2) . . . . ?
C2B C3B C4B Cl1B -179.57(11) . . . . ?
C3B C4B C5B C6B -1.2(3) . . . . ?
Cl1B C4B C5B C6B 178.59(15) . . . . ?
C4B C5B C6B C7B 0.8(3) . . . . ?
C5B C6B C7B C2B 0.6(3) . . . . ?
C3B C2B C7B C6B -1.6(2) . . . . ?
N1B C2B C7B C6B 177.75(16) . . . . ?
C1B O2B C8B C10B -78.17(18) . . . . ?
C1B O2B C8B C9B 159.69(15) . . . . ?
C8C O2C C1C O1C -3.8(2) . . . . ?
C8C O2C C1C N1C 177.03(13) . . . . ?
C2C N1C C1C O1C 2.9(3) . . . . ?
C2C N1C C1C O2C -177.96(14) . . . . ?
C1C N1C C2C C3C -2.0(3) . . . . ?
C1C N1C C2C C7C 177.90(15) . . . . ?
C7C C2C C3C C4C -2.5(2) . . . . ?
N1C C2C C3C C4C 177.32(14) . . . . ?
C2C C3C C4C C5C 1.4(2) . . . . ?
C2C C3C C4C Cl1C -178.83(11) . . . . ?
C3C C4C C5C C6C 0.8(2) . . . . ?
Cl1C C4C C5C C6C -178.99(12) . . . . ?
C4C C5C C6C C7C -1.8(2) . . . . ?
C5C C6C C7C C2C 0.7(2) . . . . ?
C3C C2C C7C C6C 1.6(2) . . . . ?
N1C C2C C7C C6C -178.31(14) . . . . ?
C1C O2C C8C C10C -87.15(17) . . . . ?
C1C O2C C8C C9C 150.34(14) . . . . ?
